data_4123663
loop_
_publ_author_name
'Schowner, Roman'
'Frey, Wolfgang'
'Buchmeiser, Michael R.'

_publ_section_title
;
 Cationic tungsten-oxo-alkylidene-N-heterocyclic carbene complexes: highly
 active olefin metathesis catalysts.
;
_journal_issue 19
_journal_name_full 'Journal of the American Chemical Society'
_journal_page_first 6188
_journal_page_last 6191
_journal_paper_doi 10.1021/jacs.5b03788
_journal_volume 137
_journal_year 2015
_chemical_formula_moiety 'C39 H47 CL2 N2 O P W, C4 H8 O'
_chemical_formula_sum 'C43 H55 Cl2 N2 O2 P W'
_chemical_formula_weight 917.61
_chemical_name_systematic
; 
 ? 
;
_space_group_IT_number 2
_symmetry_cell_setting triclinic
_symmetry_space_group_name_Hall '-P 1'
_symmetry_space_group_name_H-M 'P -1'
_atom_sites_solution_hydrogens geom
_atom_sites_solution_primary direct
_atom_sites_solution_secondary difmap
_audit_creation_method SHELXL-97
_cell_angle_alpha 103.326(3)
_cell_angle_beta 96.653(3)
_cell_angle_gamma 102.402(3)
_cell_formula_units_Z 2
_cell_length_a 11.2691(6)
_cell_length_b 13.0224(7)
_cell_length_c 16.5658(9)
_cell_measurement_reflns_used 8952
_cell_measurement_temperature 100(2)
_cell_measurement_theta_max 27.50
_cell_measurement_theta_min 1.66
_cell_volume 2275.1(2)
_computing_cell_refinement 'Bruker APEXII Software Suite, 2008'
_computing_data_collection 'Bruker APEXII Software Suite, 2008'
_computing_data_reduction 'Bruker APEXII Software Suite, 2008'
_computing_molecular_graphics 'SHELXTL-plus, XP (Sheldrick, 1991)'
_computing_structure_refinement 'SHELXL-97 (Sheldrick, 1997)'
_computing_structure_solution 'SHELXS-97 (Sheldrick, 1990)'
_diffrn_ambient_temperature 100(2)
_diffrn_measured_fraction_theta_full 0.990
_diffrn_measured_fraction_theta_max 0.990
_diffrn_measurement_device_type 'Bruker Kappa APEXII Duo'
_diffrn_measurement_method 'Omega + Phi Scans'
_diffrn_radiation_monochromator Triumph
_diffrn_radiation_source 'fine-focus sealed tube'
_diffrn_radiation_type MoK\a
_diffrn_radiation_wavelength 0.71073
_diffrn_reflns_av_R_equivalents 0.0323
_diffrn_reflns_av_sigmaI/netI 0.0335
_diffrn_reflns_limit_h_max 14
_diffrn_reflns_limit_h_min -14
_diffrn_reflns_limit_k_max 16
_diffrn_reflns_limit_k_min -16
_diffrn_reflns_limit_l_max 21
_diffrn_reflns_limit_l_min -21
_diffrn_reflns_number 40548
_diffrn_reflns_theta_full 27.50
_diffrn_reflns_theta_max 27.50
_diffrn_reflns_theta_min 1.66
_diffrn_standards_decay_% 0
_diffrn_standards_interval_count 0
_diffrn_standards_number 0
_exptl_absorpt_coefficient_mu 2.725
_exptl_absorpt_correction_T_max 0.7147
_exptl_absorpt_correction_T_min 0.4686
_exptl_absorpt_correction_type numerical
_exptl_absorpt_process_details 'Blessing, 1995'
_exptl_crystal_colour yellow
_exptl_crystal_density_diffrn 1.339
_exptl_crystal_density_method 'not measured'
_exptl_crystal_description block
_exptl_crystal_F_000 932
_exptl_crystal_size_max 0.38
_exptl_crystal_size_mid 0.28
_exptl_crystal_size_min 0.16
_refine_diff_density_max 2.924
_refine_diff_density_min -1.075
_refine_diff_density_rms 0.153
_refine_ls_extinction_method none
_refine_ls_goodness_of_fit_ref 1.046
_refine_ls_hydrogen_treatment constr
_refine_ls_matrix_type full
_refine_ls_number_parameters 579
_refine_ls_number_reflns 10350
_refine_ls_number_restraints 222
_refine_ls_restrained_S_all 1.057
_refine_ls_R_factor_all 0.0478
_refine_ls_R_factor_gt 0.0351
_refine_ls_shift/su_max 0.002
_refine_ls_shift/su_mean 0.000
_refine_ls_structure_factor_coef Fsqd
_refine_ls_weighting_details 'calc w=1/[\s^2^(Fo^2^)+(0.0761P)^2^+1.2959P] where P=(Fo^2^+2Fc^2^)/3'
_refine_ls_weighting_scheme calc
_refine_ls_wR_factor_gt 0.0975
_refine_ls_wR_factor_ref 0.1064
_reflns_number_gt 8952
_reflns_number_total 10350
_reflns_threshold_expression >2sigma(I)
_cod_data_source_file ja5b03788_si_001.cif
_cod_data_source_block buch89
_cod_depositor_comments 'Adding full bibliography for 4123661--4123664.cif.'
_cod_database_code 4123663

loop_
_symmetry_equiv_pos_as_xyz
'x, y, z'
'-x, -y, -z'

loop_
_atom_site_label
_atom_site_type_symbol
_atom_site_fract_x
_atom_site_fract_y
_atom_site_fract_z
_atom_site_U_iso_or_equiv
_atom_site_adp_type
_atom_site_occupancy
_atom_site_symmetry_multiplicity
_atom_site_calc_flag
_atom_site_refinement_flags
_atom_site_disorder_assembly
_atom_site_disorder_group
W1 W 0.326552(13) 0.596869(12) 0.228239(9) 0.01663(6) Uani 1 1 d . . .
Cl1 Cl 0.29214(9) 0.56454(9) 0.36734(6) 0.0242(2) Uani 1 1 d . . .
Cl2 Cl 0.45809(9) 0.46162(8) 0.23109(7) 0.0259(2) Uani 1 1 d . . .
P1 P 0.15800(10) 0.41846(9) 0.18096(8) 0.0286(3) Uani 1 1 d . . .
O1 O 0.3340(3) 0.5914(3) 0.12523(19) 0.0291(7) Uani 1 1 d . . .
N1 N 0.5930(3) 0.7486(3) 0.2297(2) 0.0185(7) Uani 1 1 d . . .
C1 C 0.5131(4) 0.7124(3) 0.2797(2) 0.0178(7) Uani 1 1 d . . .
N2 N 0.5858(3) 0.7407(3) 0.3574(2) 0.0216(7) Uani 1 1 d . . .
C2 C 0.7105(4) 0.7948(4) 0.2750(3) 0.0289(10) Uani 1 1 d . . .
H2 H 0.7810 0.8245 0.2537 0.035 Uiso 1 1 calc R . .
C3 C 0.7069(4) 0.7901(4) 0.3549(3) 0.0295(10) Uani 1 1 d . . .
H3 H 0.7741 0.8156 0.4007 0.035 Uiso 1 1 calc R . .
C4 C 0.5618(4) 0.7609(3) 0.1454(2) 0.0190(8) Uani 1 1 d . . .
C5 C 0.5786(4) 0.6852(3) 0.0764(3) 0.0203(8) Uani 1 1 d . . .
C6 C 0.5514(4) 0.7023(3) -0.0023(3) 0.0219(8) Uani 1 1 d . . .
H6 H 0.5592 0.6501 -0.0507 0.026 Uiso 1 1 calc R . .
C7 C 0.5133(4) 0.7931(3) -0.0125(3) 0.0249(9) Uani 1 1 d . . .
C8 C 0.4993(4) 0.8684(3) 0.0584(3) 0.0248(9) Uani 1 1 d . . .
H8 H 0.4726 0.9309 0.0519 0.030 Uiso 1 1 calc R . .
C9 C 0.5236(4) 0.8537(3) 0.1380(2) 0.0215(8) Uani 1 1 d . . .
C10 C 0.6267(4) 0.5886(4) 0.0864(3) 0.0258(9) Uani 1 1 d . . .
H10A H 0.6222 0.5400 0.0307 0.039 Uiso 1 1 calc R . .
H10B H 0.5767 0.5492 0.1195 0.039 Uiso 1 1 calc R . .
H10C H 0.7127 0.6140 0.1154 0.039 Uiso 1 1 calc R . .
C11 C 0.4874(5) 0.8104(4) -0.0994(3) 0.0320(11) Uani 1 1 d . . .
H11A H 0.4856 0.7437 -0.1420 0.048 Uiso 1 1 calc R . .
H11B H 0.5524 0.8705 -0.1050 0.048 Uiso 1 1 calc R . .
H11C H 0.4074 0.8282 -0.1074 0.048 Uiso 1 1 calc R . .
C12 C 0.5145(5) 0.9380(4) 0.2156(3) 0.0277(9) Uani 1 1 d . . .
H12A H 0.4886 0.9983 0.1987 0.042 Uiso 1 1 calc R . .
H12B H 0.5952 0.9658 0.2526 0.042 Uiso 1 1 calc R . .
H12C H 0.4538 0.9044 0.2458 0.042 Uiso 1 1 calc R . .
C13 C 0.5468(4) 0.7375(3) 0.4366(2) 0.0233(9) Uani 1 1 d . . .
C14 C 0.5838(4) 0.6664(3) 0.4804(3) 0.0250(9) Uani 1 1 d . . .
C15 C 0.5451(5) 0.6678(4) 0.5572(3) 0.0286(10) Uani 1 1 d . . .
H15 H 0.5684 0.6201 0.5882 0.034 Uiso 1 1 calc R . .
C16 C 0.4740(5) 0.7354(4) 0.5901(3) 0.0307(10) Uani 1 1 d . . .
C17 C 0.4406(5) 0.8072(3) 0.5454(3) 0.0285(10) Uani 1 1 d . . .
H17 H 0.3927 0.8550 0.5679 0.034 Uiso 1 1 calc R . .
C18 C 0.4775(5) 0.8085(3) 0.4679(3) 0.0269(9) Uani 1 1 d . . .
C19 C 0.6594(5) 0.5908(4) 0.4454(3) 0.0327(10) Uani 1 1 d . . .
H19A H 0.7422 0.6333 0.4447 0.049 Uiso 1 1 calc R . .
H19B H 0.6199 0.5491 0.3879 0.049 Uiso 1 1 calc R . .
H19C H 0.6655 0.5407 0.4808 0.049 Uiso 1 1 calc R . .
C20 C 0.4321(6) 0.7350(4) 0.6734(3) 0.0412(13) Uani 1 1 d . . .
H20A H 0.3465 0.6918 0.6633 0.062 Uiso 1 1 calc R . .
H20B H 0.4374 0.8100 0.7049 0.062 Uiso 1 1 calc R . .
H20C H 0.4851 0.7030 0.7061 0.062 Uiso 1 1 calc R . .
C21 C 0.4392(5) 0.8860(4) 0.4203(3) 0.0298(10) Uani 1 1 d . . .
H21A H 0.5125 0.9298 0.4065 0.045 Uiso 1 1 calc R . .
H21B H 0.3985 0.9341 0.4554 0.045 Uiso 1 1 calc R . .
H21C H 0.3821 0.8440 0.3682 0.045 Uiso 1 1 calc R . .
C22 C 0.2127(4) 0.6905(3) 0.2438(3) 0.0210(8) Uani 1 1 d . A .
H22 H 0.1992 0.7058 0.3004 0.025 Uiso 1 1 calc R . .
C23 C 0.1383(4) 0.7469(4) 0.1924(3) 0.0281(9) Uani 1 1 d . . .
C24 C 0.0000(4) 0.6991(4) 0.1900(4) 0.0403(13) Uani 1 1 d . A .
H24A H -0.0163 0.7066 0.2477 0.060 Uiso 1 1 calc R . .
H24B H -0.0230 0.6218 0.1593 0.060 Uiso 1 1 calc R . .
H24C H -0.0488 0.7385 0.1615 0.060 Uiso 1 1 calc R . .
C25 C 0.1484(11) 0.7075(10) 0.0965(7) 0.032(2) Uani 0.50 1 d PU A 1
H25A H 0.0926 0.7356 0.0625 0.048 Uiso 0.50 1 calc PR A 1
H25B H 0.1256 0.6276 0.0785 0.048 Uiso 0.50 1 calc PR A 1
H25C H 0.2334 0.7346 0.0890 0.048 Uiso 0.50 1 calc PR A 1
C26 C 0.1740(10) 0.8645(6) 0.2252(6) 0.024(2) Uani 0.50 1 d PDU A 1
C27 C 0.2069(9) 0.9353(7) 0.1771(5) 0.033(2) Uani 0.50 1 d PDU A 1
H27 H 0.2096 0.9075 0.1192 0.040 Uiso 0.50 1 calc PR A 1
C28 C 0.2362(10) 1.0477(7) 0.2124(7) 0.047(3) Uani 0.50 1 d PDU A 1
H28 H 0.2567 1.0966 0.1787 0.056 Uiso 0.50 1 calc PR A 1
C29 C 0.2350(13) 1.0878(8) 0.2995(7) 0.047(3) Uani 0.50 1 d PDU A 1
H29 H 0.2616 1.1639 0.3254 0.056 Uiso 0.50 1 calc PR A 1
C30 C 0.1961(14) 1.0178(9) 0.3458(7) 0.058(3) Uani 0.50 1 d PDU A 1
H30 H 0.1877 1.0452 0.4027 0.070 Uiso 0.50 1 calc PR A 1
C31 C 0.1686(12) 0.9064(8) 0.3104(6) 0.042(3) Uani 0.50 1 d PDU A 1
H31 H 0.1457 0.8579 0.3440 0.051 Uiso 0.50 1 calc PR A 1
C25A C 0.1768(13) 0.7526(11) 0.1105(8) 0.040(3) Uani 0.50 1 d PU A 2
H25D H 0.1203 0.7834 0.0794 0.060 Uiso 0.50 1 calc PR A 2
H25E H 0.1747 0.6792 0.0775 0.060 Uiso 0.50 1 calc PR A 2
H25F H 0.2608 0.7990 0.1206 0.060 Uiso 0.50 1 calc PR A 2
C26A C 0.1615(11) 0.8720(7) 0.2522(7) 0.028(3) Uani 0.50 1 d PDU A 2
C27A C 0.2195(10) 0.9591(8) 0.2249(7) 0.051(3) Uani 0.50 1 d PDU A 2
H27A H 0.2444 0.9463 0.1714 0.061 Uiso 0.50 1 calc PR A 2
C28A C 0.2422(15) 1.0661(9) 0.2749(10) 0.072(5) Uani 0.50 1 d PDU A 2
H28A H 0.2797 1.1261 0.2552 0.086 Uiso 0.50 1 calc PR A 2
C29A C 0.2081(14) 1.0822(9) 0.3544(8) 0.068(4) Uani 0.50 1 d PDU A 2
H29A H 0.2306 1.1533 0.3919 0.082 Uiso 0.50 1 calc PR A 2
C30A C 0.1418(14) 0.9955(10) 0.3793(8) 0.072(4) Uani 0.50 1 d PDU A 2
H30A H 0.1119 1.0084 0.4311 0.087 Uiso 0.50 1 calc PR A 2
C31A C 0.1192(11) 0.8899(8) 0.3286(7) 0.045(3) Uani 0.50 1 d PDU A 2
H31A H 0.0751 0.8303 0.3459 0.054 Uiso 0.50 1 calc PR A 2
C32 C 0.1792(5) 0.3143(4) 0.2322(5) 0.0541(18) Uani 1 1 d . . .
H32A H 0.1759 0.3394 0.2922 0.081 Uiso 1 1 calc R . .
H32B H 0.2596 0.2992 0.2259 0.081 Uiso 1 1 calc R . .
H32C H 0.1137 0.2477 0.2065 0.081 Uiso 1 1 calc R . .
C33 C 0.1520(5) 0.3543(5) 0.0706(4) 0.0537(17) Uani 1 1 d . . .
H33A H 0.0833 0.2889 0.0520 0.081 Uiso 1 1 calc R . .
H33B H 0.2296 0.3340 0.0631 0.081 Uiso 1 1 calc R . .
H33C H 0.1399 0.4055 0.0372 0.081 Uiso 1 1 calc R . .
C34 C 0.0011(4) 0.4237(4) 0.1916(4) 0.0321(11) Uani 1 1 d . . .
C35 C -0.0904(4) 0.3986(4) 0.1215(4) 0.0366(12) Uani 1 1 d . . .
H35 H -0.0717 0.3765 0.0666 0.044 Uiso 1 1 calc R . .
C36 C -0.2100(5) 0.4057(5) 0.1314(5) 0.0513(17) Uani 1 1 d . . .
H36 H -0.2726 0.3889 0.0833 0.062 Uiso 1 1 calc R . .
C37 C -0.2369(5) 0.4369(5) 0.2105(5) 0.0590(19) Uani 1 1 d . . .
H37 H -0.3184 0.4416 0.2172 0.071 Uiso 1 1 calc R . .
C38 C -0.1487(5) 0.4610(5) 0.2789(5) 0.0540(17) Uani 1 1 d . . .
H38 H -0.1689 0.4814 0.3334 0.065 Uiso 1 1 calc R . .
C39 C -0.0274(5) 0.4563(4) 0.2710(4) 0.0389(12) Uani 1 1 d . . .
H39 H 0.0346 0.4753 0.3196 0.047 Uiso 1 1 calc R . .
O1X O -0.0015(8) 0.8087(8) 0.4829(5) 0.053(2) Uani 0.50 1 d PU . .
C1X C 0.0895(19) 0.8748(17) 0.5608(12) 0.095(6) Uani 0.50 1 d PU . .
H1X1 H 0.0614 0.9366 0.5927 0.114 Uiso 0.50 1 calc PR . .
H1X2 H 0.1730 0.9010 0.5488 0.114 Uiso 0.50 1 calc PR . .
C2X C 0.0809(14) 0.7753(12) 0.6076(9) 0.064(4) Uani 0.50 1 d PU . .
H2X1 H 0.1579 0.7868 0.6477 0.076 Uiso 0.50 1 calc PR . .
H2X2 H 0.0106 0.7700 0.6384 0.076 Uiso 0.50 1 calc PR . .
C3X C 0.0631(14) 0.6782(12) 0.5391(8) 0.061(3) Uani 0.50 1 d PU . .
H3X1 H -0.0068 0.6197 0.5429 0.073 Uiso 0.50 1 calc PR . .
H3X2 H 0.1385 0.6508 0.5386 0.073 Uiso 0.50 1 calc PR . .
C4X C 0.0358(11) 0.7181(9) 0.4634(7) 0.042(2) Uani 0.50 1 d PU . .
H4X1 H 0.1109 0.7316 0.4379 0.051 Uiso 0.50 1 calc PR . .
H4X2 H -0.0291 0.6613 0.4213 0.051 Uiso 0.50 1 calc PR . .
O2X O 0.1362(7) 0.0726(6) -0.0880(5) 0.0464(18) Uani 0.50 1 d PU . .
C5X C 0.1169(10) -0.0165(8) -0.1693(7) 0.037(2) Uani 0.50 1 d PU . .
H5X1 H 0.0286 -0.0421 -0.1956 0.045 Uiso 0.50 1 calc PR . .
H5X2 H 0.1653 0.0097 -0.2100 0.045 Uiso 0.50 1 calc PR . .
C6X C 0.1607(12) -0.1026(10) -0.1425(8) 0.050(3) Uani 0.50 1 d PU . .
H6X1 H 0.2513 -0.0900 -0.1380 0.060 Uiso 0.50 1 calc PR . .
H6X2 H 0.1203 -0.1750 -0.1814 0.060 Uiso 0.50 1 calc PR . .
C7X C 0.1216(11) -0.0920(8) -0.0552(7) 0.041(2) Uani 0.50 1 d PU . .
H7X1 H 0.0313 -0.1206 -0.0612 0.049 Uiso 0.50 1 calc PR . .
H7X2 H 0.1640 -0.1325 -0.0226 0.049 Uiso 0.50 1 calc PR . .
C8X C 0.1571(11) 0.0208(10) -0.0152(8) 0.046(3) Uani 0.50 1 d PU . .
H8X1 H 0.2448 0.0438 0.0124 0.056 Uiso 0.50 1 calc PR . .
H8X2 H 0.1052 0.0403 0.0274 0.056 Uiso 0.50 1 calc PR . .

loop_
_atom_site_aniso_label
_atom_site_aniso_U_11
_atom_site_aniso_U_22
_atom_site_aniso_U_33
_atom_site_aniso_U_23
_atom_site_aniso_U_13
_atom_site_aniso_U_12
W1 0.01401(9) 0.01763(9) 0.01757(9) 0.00326(6) 0.00340(6) 0.00365(6)
Cl1 0.0241(5) 0.0296(5) 0.0242(5) 0.0143(4) 0.0084(4) 0.0079(4)
Cl2 0.0156(4) 0.0228(5) 0.0393(6) 0.0046(4) 0.0073(4) 0.0074(4)
P1 0.0130(5) 0.0197(5) 0.0484(7) -0.0008(5) 0.0056(5) 0.0045(4)
O1 0.0171(14) 0.0445(19) 0.0243(16) 0.0090(14) 0.0062(12) 0.0032(13)
N1 0.0185(16) 0.0207(16) 0.0151(15) 0.0056(13) 0.0049(12) 0.0002(13)
C1 0.0202(19) 0.0182(18) 0.0164(17) 0.0063(14) 0.0046(14) 0.0052(15)
N2 0.0223(17) 0.0243(17) 0.0157(16) 0.0086(13) 0.0025(13) -0.0025(14)
C2 0.023(2) 0.035(2) 0.024(2) 0.0095(19) 0.0013(17) -0.0017(18)
C3 0.023(2) 0.034(2) 0.028(2) 0.0131(19) -0.0017(17) -0.0034(18)
C4 0.0214(19) 0.0202(19) 0.0155(18) 0.0074(15) 0.0031(14) 0.0023(15)
C5 0.0208(19) 0.0218(19) 0.0207(19) 0.0095(16) 0.0091(15) 0.0031(15)
C6 0.028(2) 0.0202(19) 0.0185(19) 0.0056(15) 0.0084(16) 0.0044(16)
C7 0.034(2) 0.021(2) 0.0177(19) 0.0072(16) 0.0041(16) 0.0005(17)
C8 0.034(2) 0.0163(18) 0.026(2) 0.0079(16) 0.0059(17) 0.0068(17)
C9 0.029(2) 0.0173(18) 0.0181(19) 0.0050(15) 0.0078(16) 0.0035(16)
C10 0.030(2) 0.027(2) 0.025(2) 0.0100(17) 0.0108(17) 0.0109(18)
C11 0.055(3) 0.024(2) 0.016(2) 0.0075(17) 0.0031(19) 0.006(2)
C12 0.044(3) 0.021(2) 0.021(2) 0.0069(17) 0.0101(18) 0.0106(19)
C13 0.031(2) 0.024(2) 0.0106(17) 0.0062(15) 0.0006(15) -0.0017(17)
C14 0.029(2) 0.024(2) 0.0171(19) 0.0040(16) -0.0010(16) 0.0010(17)
C15 0.044(3) 0.022(2) 0.0167(19) 0.0084(16) 0.0002(18) 0.0007(19)
C16 0.050(3) 0.021(2) 0.018(2) 0.0073(17) 0.0062(19) 0.002(2)
C17 0.045(3) 0.018(2) 0.020(2) 0.0041(16) 0.0050(18) 0.0033(18)
C18 0.041(3) 0.019(2) 0.0151(19) 0.0032(16) 0.0011(17) 0.0010(18)
C19 0.041(3) 0.031(2) 0.027(2) 0.0118(19) 0.005(2) 0.007(2)
C20 0.073(4) 0.032(3) 0.024(2) 0.013(2) 0.017(2) 0.015(3)
C21 0.050(3) 0.022(2) 0.017(2) 0.0055(16) 0.0063(19) 0.009(2)
C22 0.021(2) 0.0177(18) 0.0225(19) 0.0054(15) 0.0016(15) 0.0018(15)
C23 0.024(2) 0.033(2) 0.034(2) 0.017(2) 0.0035(18) 0.0110(18)
C24 0.023(2) 0.026(2) 0.074(4) 0.021(2) -0.003(2) 0.0084(19)
C25 0.038(4) 0.034(4) 0.026(4) 0.012(3) -0.004(3) 0.012(4)
C26 0.023(4) 0.024(4) 0.027(4) 0.005(3) 0.001(3) 0.013(3)
C27 0.037(4) 0.032(4) 0.038(4) 0.021(3) 0.008(3) 0.012(3)
C28 0.044(4) 0.037(4) 0.066(5) 0.024(4) 0.008(4) 0.016(3)
C29 0.046(5) 0.031(4) 0.056(5) 0.002(4) -0.004(4) 0.010(4)
C30 0.068(5) 0.051(5) 0.057(5) 0.015(4) -0.008(4) 0.026(4)
C31 0.048(5) 0.041(4) 0.043(5) 0.016(4) 0.003(4) 0.022(4)
C25A 0.042(5) 0.044(5) 0.039(5) 0.020(4) 0.004(4) 0.014(4)
C26A 0.029(4) 0.019(4) 0.037(5) 0.009(3) 0.000(4) 0.009(3)
C27A 0.047(5) 0.043(5) 0.065(5) 0.017(4) 0.007(4) 0.018(4)
C28A 0.070(7) 0.060(6) 0.085(7) 0.015(5) 0.006(5) 0.023(5)
C29A 0.062(5) 0.059(5) 0.078(6) 0.015(4) -0.004(4) 0.016(4)
C30A 0.071(6) 0.070(6) 0.074(6) 0.008(4) 0.007(4) 0.028(4)
C31A 0.043(5) 0.043(4) 0.051(5) 0.005(4) 0.005(4) 0.026(4)
C32 0.024(3) 0.022(2) 0.118(6) 0.022(3) 0.008(3) 0.0071(19)
C33 0.025(3) 0.048(3) 0.063(4) -0.027(3) 0.006(2) 0.001(2)
C34 0.019(2) 0.021(2) 0.059(3) 0.011(2) 0.011(2) 0.0071(17)
C35 0.020(2) 0.025(2) 0.063(3) 0.011(2) 0.003(2) 0.0038(18)
C36 0.019(2) 0.037(3) 0.105(5) 0.034(3) 0.003(3) 0.009(2)
C37 0.021(3) 0.055(4) 0.122(6) 0.045(4) 0.031(3) 0.018(2)
C38 0.036(3) 0.049(3) 0.097(5) 0.033(3) 0.044(3) 0.020(3)
C39 0.031(3) 0.035(3) 0.059(3) 0.018(2) 0.021(2) 0.012(2)
O1X 0.044(3) 0.073(4) 0.040(3) 0.001(3) -0.005(3) 0.030(3)
C1X 0.088(7) 0.094(7) 0.097(7) 0.011(5) 0.017(5) 0.026(5)
C2X 0.058(5) 0.076(5) 0.059(5) 0.017(4) 0.006(4) 0.024(4)
C3X 0.065(5) 0.069(5) 0.054(5) 0.025(4) 0.012(4) 0.016(4)
C4X 0.043(4) 0.047(4) 0.032(4) 0.010(3) 0.012(3) 0.000(3)
O2X 0.043(3) 0.035(3) 0.062(4) 0.013(3) 0.017(3) 0.006(3)
C5X 0.037(4) 0.034(4) 0.042(4) 0.013(3) 0.015(3) 0.005(3)
C6X 0.042(4) 0.041(4) 0.066(5) 0.007(4) 0.002(4) 0.017(4)
C7X 0.053(4) 0.025(4) 0.045(4) 0.025(3) -0.007(3) 0.006(3)
C8X 0.040(4) 0.050(4) 0.048(4) 0.022(4) -0.003(3) 0.005(3)

loop_
_atom_type_symbol
_atom_type_description
_atom_type_scat_dispersion_real
_atom_type_scat_dispersion_imag
_atom_type_scat_source
C C 0.0033 0.0016 'International Tables Vol C Tables 4.2.6.8 and 6.1.1.4'
H H 0.0000 0.0000 'International Tables Vol C Tables 4.2.6.8 and 6.1.1.4'
N N 0.0061 0.0033 'International Tables Vol C Tables 4.2.6.8 and 6.1.1.4'
O O 0.0106 0.0060 'International Tables Vol C Tables 4.2.6.8 and 6.1.1.4'
P P 0.1023 0.0942 'International Tables Vol C Tables 4.2.6.8 and 6.1.1.4'
Cl Cl 0.1484 0.1585 'International Tables Vol C Tables 4.2.6.8 and 6.1.1.4'
W W -0.8490 6.8722 'International Tables Vol C Tables 4.2.6.8 and 6.1.1.4'

loop_
_geom_angle_atom_site_label_1
_geom_angle_atom_site_label_2
_geom_angle_atom_site_label_3
_geom_angle
O1 W1 C22 97.77(17)
O1 W1 C1 95.52(14)
C22 W1 C1 103.77(15)
O1 W1 Cl1 168.14(11)
C22 W1 Cl1 86.52(12)
C1 W1 Cl1 94.17(10)
O1 W1 Cl2 92.31(12)
C22 W1 Cl2 168.80(12)
C1 W1 Cl2 79.97(10)
Cl1 W1 Cl2 82.66(4)
O1 W1 P1 89.19(11)
C22 W1 P1 95.09(12)
C1 W1 P1 159.71(10)
Cl1 W1 P1 79.39(4)
Cl2 W1 P1 80.13(3)
C32 P1 C34 101.9(2)
C32 P1 C33 103.5(3)
C34 P1 C33 105.7(3)
C32 P1 W1 115.97(19)
C34 P1 W1 118.24(15)
C33 P1 W1 110.0(2)
C1 N1 C2 111.2(3)
C1 N1 C4 127.5(3)
C2 N1 C4 120.2(3)
N2 C1 N1 103.3(3)
N2 C1 W1 131.4(3)
N1 C1 W1 123.4(3)
C1 N2 C3 111.5(3)
C1 N2 C13 127.5(4)
C3 N2 C13 120.5(3)
C3 C2 N1 107.4(4)
C3 C2 H2 126.3
N1 C2 H2 126.3
C2 C3 N2 106.5(4)
C2 C3 H3 126.7
N2 C3 H3 126.7
C5 C4 C9 122.5(4)
C5 C4 N1 119.7(4)
C9 C4 N1 117.7(3)
C6 C5 C4 117.6(4)
C6 C5 C10 120.9(4)
C4 C5 C10 121.5(4)
C7 C6 C5 121.8(4)
C7 C6 H6 119.1
C5 C6 H6 119.1
C6 C7 C8 119.0(4)
C6 C7 C11 120.3(4)
C8 C7 C11 120.7(4)
C9 C8 C7 121.1(4)
C9 C8 H8 119.5
C7 C8 H8 119.5
C8 C9 C4 118.0(4)
C8 C9 C12 121.2(4)
C4 C9 C12 120.7(4)
C5 C10 H10A 109.5
C5 C10 H10B 109.5
H10A C10 H10B 109.5
C5 C10 H10C 109.5
H10A C10 H10C 109.5
H10B C10 H10C 109.5
C7 C11 H11A 109.5
C7 C11 H11B 109.5
H11A C11 H11B 109.5
C7 C11 H11C 109.5
H11A C11 H11C 109.5
H11B C11 H11C 109.5
C9 C12 H12A 109.5
C9 C12 H12B 109.5
H12A C12 H12B 109.5
C9 C12 H12C 109.5
H12A C12 H12C 109.5
H12B C12 H12C 109.5
C18 C13 C14 122.7(4)
C18 C13 N2 118.0(4)
C14 C13 N2 119.2(4)
C15 C14 C13 116.9(4)
C15 C14 C19 121.5(4)
C13 C14 C19 121.7(4)
C16 C15 C14 122.5(4)
C16 C15 H15 118.7
C14 C15 H15 118.7
C15 C16 C17 119.1(4)
C15 C16 C20 121.7(4)
C17 C16 C20 119.2(5)
C18 C17 C16 120.3(5)
C18 C17 H17 119.9
C16 C17 H17 119.9
C13 C18 C17 118.5(4)
C13 C18 C21 122.1(4)
C17 C18 C21 119.3(4)
C14 C19 H19A 109.5
C14 C19 H19B 109.5
H19A C19 H19B 109.5
C14 C19 H19C 109.5
H19A C19 H19C 109.5
H19B C19 H19C 109.5
C16 C20 H20A 109.5
C16 C20 H20B 109.5
H20A C20 H20B 109.5
C16 C20 H20C 109.5
H20A C20 H20C 109.5
H20B C20 H20C 109.5
C18 C21 H21A 109.5
C18 C21 H21B 109.5
H21A C21 H21B 109.5
C18 C21 H21C 109.5
H21A C21 H21C 109.5
H21B C21 H21C 109.5
C23 C22 W1 139.3(3)
C23 C22 H22 110.3
W1 C22 H22 110.3
C26 C23 C25A 92.4(7)
C26 C23 C22 112.2(5)
C25A C23 C22 114.5(6)
C26 C23 C24 112.2(6)
C25A C23 C24 116.5(6)
C22 C23 C24 108.4(4)
C26 C23 C25 113.3(6)
C25A C23 C25 21.7(6)
C22 C23 C25 109.1(5)
C24 C23 C25 101.1(6)
C26 C23 C26A 16.2(5)
C25A C23 C26A 108.6(7)
C22 C23 C26A 105.2(5)
C24 C23 C26A 102.4(5)
C25 C23 C26A 129.1(6)
C23 C24 H24A 109.5
C23 C24 H24B 109.5
H24A C24 H24B 109.5
C23 C24 H24C 109.5
H24A C24 H24C 109.5
H24B C24 H24C 109.5
C23 C25 H25A 109.5
C23 C25 H25B 109.5
C23 C25 H25C 109.5
C27 C26 C31 119.2(6)
C27 C26 C23 123.8(7)
C31 C26 C23 116.9(7)
C26 C27 C28 120.6(6)
C26 C27 H27 119.7
C28 C27 H27 119.7
C27 C28 C29 119.0(6)
C27 C28 H28 120.5
C29 C28 H28 120.5
C30 C29 C28 120.2(7)
C30 C29 H29 119.9
C28 C29 H29 119.9
C29 C30 C31 120.0(7)
C29 C30 H30 120.0
C31 C30 H30 120.0
C30 C31 C26 120.7(7)
C30 C31 H31 119.6
C26 C31 H31 119.6
C23 C25A H25D 109.5
C23 C25A H25E 109.5
H25D C25A H25E 109.5
C23 C25A H25F 109.5
H25D C25A H25F 109.5
H25E C25A H25F 109.5
C27A C26A C31A 120.1(7)
C27A C26A C23 119.8(7)
C31A C26A C23 120.1(7)
C26A C27A C28A 121.0(7)
C26A C27A H27A 119.5
C28A C27A H27A 119.5
C29A C28A C27A 118.2(7)
C29A C28A H28A 120.9
C27A C28A H28A 120.9
C30A C29A C28A 120.6(7)
C30A C29A H29A 119.7
C28A C29A H29A 119.7
C29A C30A C31A 120.1(7)
C29A C30A H30A 120.0
C31A C30A H30A 120.0
C30A C31A C26A 119.6(7)
C30A C31A H31A 120.2
C26A C31A H31A 120.2
P1 C32 H32A 109.5
P1 C32 H32B 109.5
H32A C32 H32B 109.5
P1 C32 H32C 109.5
H32A C32 H32C 109.5
H32B C32 H32C 109.5
P1 C33 H33A 109.5
P1 C33 H33B 109.5
H33A C33 H33B 109.5
P1 C33 H33C 109.5
H33A C33 H33C 109.5
H33B C33 H33C 109.5
C39 C34 C35 119.3(5)
C39 C34 P1 119.5(4)
C35 C34 P1 121.2(4)
C34 C35 C36 120.1(6)
C34 C35 H35 120.0
C36 C35 H35 120.0
C37 C36 C35 119.8(6)
C37 C36 H36 120.1
C35 C36 H36 120.1
C38 C37 C36 120.3(5)
C38 C37 H37 119.8
C36 C37 H37 119.8
C37 C38 C39 121.1(6)
C37 C38 H38 119.4
C39 C38 H38 119.4
C34 C39 C38 119.3(6)
C34 C39 H39 120.4
C38 C39 H39 120.4
C4X O1X C1X 102.5(10)
O1X C1X C2X 95.7(13)
O1X C1X H1X1 112.6
C2X C1X H1X1 112.6
O1X C1X H1X2 112.6
C2X C1X H1X2 112.6
H1X1 C1X H1X2 110.1
C3X C2X C1X 104.2(12)
C3X C2X H2X1 110.9
C1X C2X H2X1 110.9
C3X C2X H2X2 110.9
C1X C2X H2X2 110.9
H2X1 C2X H2X2 108.9
C2X C3X C4X 102.5(12)
C2X C3X H3X1 111.3
C4X C3X H3X1 111.3
C2X C3X H3X2 111.3
C4X C3X H3X2 111.3
H3X1 C3X H3X2 109.2
O1X C4X C3X 111.4(10)
O1X C4X H4X1 109.4
C3X C4X H4X1 109.4
O1X C4X H4X2 109.4
C3X C4X H4X2 109.4
H4X1 C4X H4X2 108.0
C5X O2X C8X 107.1(8)
C6X C5X O2X 103.8(9)
C6X C5X H5X1 111.0
O2X C5X H5X1 111.0
C6X C5X H5X2 111.0
O2X C5X H5X2 111.0
H5X1 C5X H5X2 109.0
C5X C6X C7X 101.5(9)
C5X C6X H6X1 111.5
C7X C6X H6X1 111.5
C5X C6X H6X2 111.5
C7X C6X H6X2 111.5
H6X1 C6X H6X2 109.3
C8X C7X C6X 105.1(9)
C8X C7X H7X1 110.7
C6X C7X H7X1 110.7
C8X C7X H7X2 110.7
C6X C7X H7X2 110.7
H7X1 C7X H7X2 108.8
C7X C8X O2X 103.1(9)
C7X C8X H8X1 111.1
O2X C8X H8X1 111.1
C7X C8X H8X2 111.1
O2X C8X H8X2 111.1
H8X1 C8X H8X2 109.1

loop_
_geom_bond_atom_site_label_1
_geom_bond_atom_site_label_2
_geom_bond_distance
W1 O1 1.704(3)
W1 C22 1.949(4)
W1 C1 2.246(4)
W1 Cl1 2.4943(10)
W1 Cl2 2.5387(10)
W1 P1 2.5574(11)
P1 C32 1.800(6)
P1 C34 1.811(5)
P1 C33 1.813(6)
N1 C1 1.375(5)
N1 C2 1.378(5)
N1 C4 1.453(5)
C1 N2 1.367(5)
N2 C3 1.388(6)
N2 C13 1.439(5)
C2 C3 1.344(6)
C2 H2 0.9500
C3 H3 0.9500
C4 C5 1.387(6)
C4 C9 1.393(6)
C5 C6 1.384(5)
C5 C10 1.507(6)
C6 C7 1.380(6)
C6 H6 0.9500
C7 C8 1.394(6)
C7 C11 1.512(6)
C8 C9 1.381(6)
C8 H8 0.9500
C9 C12 1.516(6)
C10 H10A 0.9800
C10 H10B 0.9800
C10 H10C 0.9800
C11 H11A 0.9800
C11 H11B 0.9800
C11 H11C 0.9800
C12 H12A 0.9800
C12 H12B 0.9800
C12 H12C 0.9800
C13 C18 1.384(7)
C13 C14 1.401(6)
C14 C15 1.390(6)
C14 C19 1.497(7)
C15 C16 1.378(7)
C15 H15 0.9500
C16 C17 1.403(6)
C16 C20 1.510(6)
C17 C18 1.397(6)
C17 H17 0.9500
C18 C21 1.517(6)
C19 H19A 0.9800
C19 H19B 0.9800
C19 H19C 0.9800
C20 H20A 0.9800
C20 H20B 0.9800
C20 H20C 0.9800
C21 H21A 0.9800
C21 H21B 0.9800
C21 H21C 0.9800
C22 C23 1.535(6)
C22 H22 0.9500
C23 C26 1.450(9)
C23 C25A 1.485(14)
C23 C24 1.542(7)
C23 C25 1.579(12)
C23 C26A 1.647(10)
C24 H24A 0.9800
C24 H24B 0.9800
C24 H24C 0.9800
C25 H25A 0.9800
C25 H25B 0.9800
C25 H25C 0.9800
C26 C27 1.372(7)
C26 C31 1.404(10)
C27 C28 1.395(10)
C27 H27 0.9500
C28 C29 1.420(11)
C28 H28 0.9500
C29 C30 1.357(11)
C29 H29 0.9500
C30 C31 1.384(11)
C30 H30 0.9500
C31 H31 0.9500
C25A H25D 0.9800
C25A H25E 0.9800
C25A H25F 0.9800
C26A C27A 1.380(7)
C26A C31A 1.391(11)
C27A C28A 1.399(11)
C27A H27A 0.9500
C28A C29A 1.398(12)
C28A H28A 0.9500
C29A C30A 1.388(12)
C29A H29A 0.9500
C30A C31A 1.389(11)
C30A H30A 0.9500
C31A H31A 0.9500
C32 H32A 0.9800
C32 H32B 0.9800
C32 H32C 0.9800
C33 H33A 0.9800
C33 H33B 0.9800
C33 H33C 0.9800
C34 C39 1.382(8)
C34 C35 1.386(7)
C35 C36 1.397(7)
C35 H35 0.9500
C36 C37 1.370(10)
C36 H36 0.9500
C37 C38 1.346(10)
C37 H37 0.9500
C38 C39 1.401(7)
C38 H38 0.9500
C39 H39 0.9500
O1X C4X 1.320(14)
O1X C1X 1.50(2)
C1X C2X 1.65(2)
C1X H1X1 0.9900
C1X H1X2 0.9900
C2X C3X 1.45(2)
C2X H2X1 0.9900
C2X H2X2 0.9900
C3X C4X 1.488(16)
C3X H3X1 0.9900
C3X H3X2 0.9900
C4X H4X1 0.9900
C4X H4X2 0.9900
O2X C5X 1.520(13)
O2X C8X 1.531(13)
C5X C6X 1.454(15)
C5X H5X1 0.9900
C5X H5X2 0.9900
C6X C7X 1.544(17)
C6X H6X1 0.9900
C6X H6X2 0.9900
C7X C8X 1.412(15)
C7X H7X1 0.9900
C7X H7X2 0.9900
C8X H8X1 0.9900
C8X H8X2 0.9900

loop_
_geom_torsion_atom_site_label_1
_geom_torsion_atom_site_label_2
_geom_torsion_atom_site_label_3
_geom_torsion_atom_site_label_4
_geom_torsion
O1 W1 P1 C32 130.8(3)
C22 W1 P1 C32 -131.4(3)
C1 W1 P1 C32 27.0(4)
Cl1 W1 P1 C32 -45.9(3)
Cl2 W1 P1 C32 38.4(3)
O1 W1 P1 C34 -107.7(2)
C22 W1 P1 C34 -9.9(2)
C1 W1 P1 C34 148.5(3)
Cl1 W1 P1 C34 75.6(2)
Cl2 W1 P1 C34 159.9(2)
O1 W1 P1 C33 13.8(3)
C22 W1 P1 C33 111.5(3)
C1 W1 P1 C33 -90.1(4)
Cl1 W1 P1 C33 -163.0(2)
Cl2 W1 P1 C33 -78.7(2)
C2 N1 C1 N2 1.3(5)
C4 N1 C1 N2 -166.2(4)
C2 N1 C1 W1 -164.5(3)
C4 N1 C1 W1 28.0(5)
O1 W1 C1 N2 -165.2(4)
C22 W1 C1 N2 95.4(4)
Cl1 W1 C1 N2 7.9(4)
Cl2 W1 C1 N2 -73.8(4)
P1 W1 C1 N2 -62.5(5)
O1 W1 C1 N1 -3.8(3)
C22 W1 C1 N1 -103.2(3)
Cl1 W1 C1 N1 169.4(3)
Cl2 W1 C1 N1 87.6(3)
P1 W1 C1 N1 99.0(4)
N1 C1 N2 C3 -1.4(5)
W1 C1 N2 C3 162.8(3)
N1 C1 N2 C13 169.8(4)
W1 C1 N2 C13 -26.1(6)
C1 N1 C2 C3 -0.8(5)
C4 N1 C2 C3 167.8(4)
N1 C2 C3 N2 -0.1(5)
C1 N2 C3 C2 1.0(5)
C13 N2 C3 C2 -170.9(4)
C1 N1 C4 C5 -104.2(5)
C2 N1 C4 C5 89.3(5)
C1 N1 C4 C9 80.0(5)
C2 N1 C4 C9 -86.5(5)
C9 C4 C5 C6 -2.4(6)
N1 C4 C5 C6 -177.9(4)
C9 C4 C5 C10 176.5(4)
N1 C4 C5 C10 1.0(6)
C4 C5 C6 C7 2.3(6)
C10 C5 C6 C7 -176.6(4)
C5 C6 C7 C8 -1.4(7)
C5 C6 C7 C11 178.5(4)
C6 C7 C8 C9 0.4(7)
C11 C7 C8 C9 -179.5(4)
C7 C8 C9 C4 -0.4(7)
C7 C8 C9 C12 177.0(4)
C5 C4 C9 C8 1.4(6)
N1 C4 C9 C8 177.1(4)
C5 C4 C9 C12 -176.0(4)
N1 C4 C9 C12 -0.3(6)
C1 N2 C13 C18 -66.6(6)
C3 N2 C13 C18 103.9(5)
C1 N2 C13 C14 115.8(5)
C3 N2 C13 C14 -73.7(5)
C18 C13 C14 C15 1.6(6)
N2 C13 C14 C15 179.1(4)
C18 C13 C14 C19 -179.7(4)
N2 C13 C14 C19 -2.2(6)
C13 C14 C15 C16 -0.3(7)
C19 C14 C15 C16 -179.1(4)
C14 C15 C16 C17 -0.9(7)
C14 C15 C16 C20 179.5(5)
C15 C16 C17 C18 1.0(7)
C20 C16 C17 C18 -179.5(4)
C14 C13 C18 C17 -1.5(7)
N2 C13 C18 C17 -179.1(4)
C14 C13 C18 C21 179.3(4)
N2 C13 C18 C21 1.7(6)
C16 C17 C18 C13 0.2(7)
C16 C17 C18 C21 179.4(4)
O1 W1 C22 C23 2.4(5)
C1 W1 C22 C23 100.0(5)
Cl1 W1 C22 C23 -166.5(5)
Cl2 W1 C22 C23 -151.6(4)
P1 W1 C22 C23 -87.5(5)
W1 C22 C23 C26 -118.8(6)
W1 C22 C23 C25A -15.2(9)
W1 C22 C23 C24 116.8(5)
W1 C22 C23 C25 7.5(8)
W1 C22 C23 C26A -134.3(5)
C25A C23 C26 C27 9.7(11)
C22 C23 C26 C27 127.5(8)
C24 C23 C26 C27 -110.3(9)
C25 C23 C26 C27 3.4(12)
C26A C23 C26 C27 -165(3)
C25A C23 C26 C31 -173.3(11)
C22 C23 C26 C31 -55.5(11)
C24 C23 C26 C31 66.8(11)
C25 C23 C26 C31 -179.5(9)
C26A C23 C26 C31 12(2)
C31 C26 C27 C28 0.9(13)
C23 C26 C27 C28 177.9(10)
C26 C27 C28 C29 1.8(13)
C27 C28 C29 C30 -5.3(18)
C28 C29 C30 C31 6(2)
C29 C30 C31 C26 -3(2)
C27 C26 C31 C30 -0.1(17)
C23 C26 C31 C30 -177.3(10)
C26 C23 C26A C27A 0(2)
C25A C23 C26A C27A -5.6(12)
C22 C23 C26A C27A 117.4(9)
C24 C23 C26A C27A -129.4(9)
C25 C23 C26A C27A -13.8(14)
C26 C23 C26A C31A 177(4)
C25A C23 C26A C31A 172.2(11)
C22 C23 C26A C31A -64.8(11)
C24 C23 C26A C31A 48.4(11)
C25 C23 C26A C31A 164.1(10)
C31A C26A C27A C28A 3.1(13)
C23 C26A C27A C28A -179.0(11)
C26A C27A C28A C29A 2.0(16)
C27A C28A C29A C30A -7(2)
C28A C29A C30A C31A 6(2)
C29A C30A C31A C26A -1(2)
C27A C26A C31A C30A -3.6(18)
C23 C26A C31A C30A 178.5(11)
C32 P1 C34 C39 64.1(5)
C33 P1 C34 C39 172.0(4)
W1 P1 C34 C39 -64.3(4)
C32 P1 C34 C35 -117.7(4)
C33 P1 C34 C35 -9.8(5)
W1 P1 C34 C35 113.9(4)
C39 C34 C35 C36 -0.3(7)
P1 C34 C35 C36 -178.5(4)
C34 C35 C36 C37 -0.4(8)
C35 C36 C37 C38 0.1(9)
C36 C37 C38 C39 0.9(9)
C35 C34 C39 C38 1.3(7)
P1 C34 C39 C38 179.6(4)
C37 C38 C39 C34 -1.7(8)
C4X O1X C1X C2X -46.6(13)
O1X C1X C2X C3X 34.6(15)
C1X C2X C3X C4X -11.5(15)
C1X O1X C4X C3X 45.3(14)
C2X C3X C4X O1X -20.3(15)
C8X O2X C5X C6X -15.4(11)
O2X C5X C6X C7X 35.1(10)
C5X C6X C7X C8X -45.6(12)
C6X C7X C8X O2X 34.8(11)
C5X O2X C8X C7X -12.8(11)
